data_1572305
loop_
_publ_author_name
'Xia, Guomin'
'Zhou, Chunlei'
'Xiao, Xingliang'
'Yang, Yang'
'Yu, Fuqing'
'Wang, Hongming'

_publ_section_title
;
 Self-correcting mismatches in metastable hydrogen-bonded organic
 frameworks with an 11-fold interpenetrated array.
;
_journal_issue 35
_journal_name_full 'Chemical science'
_journal_page_first 14336
_journal_page_last 14343
_journal_paper_doi 10.1039/d4sc02751e
_journal_volume 15
_journal_year 2024
_chemical_compound_source 3,3',6,6'-tetrabromo-9,9'-bicarbazole
_chemical_formula_moiety '2(C68 H36 N6 O4), 3.5(C2 H4)'
_chemical_formula_sum 'C143 H86 N12 O8'
_chemical_formula_weight 2100.23
_chemical_name_common BC-4Np
_chemical_name_systematic 6,6',6'',6'''-([9,9'-bicarbazole]-3,3',6,6'-tetrayl)tetrakis(benzo[cd]indol-2(1H)-one)
_space_group_crystal_system monoclinic
_space_group_IT_number 15
_space_group_name_Hall '-C 2yc'
_space_group_name_H-M_alt 'C 1 2/c 1'
_atom_sites_solution_hydrogens mixed
_atom_sites_solution_primary dual
_audit_creation_date 2022-11-14
_audit_creation_method
;
Olex2 1.5
(compiled 2022.04.07 svn.rca3783a0 for OlexSys, GUI svn.r6498)
;
_audit_update_record
;
2022-12-14 deposited with the CCDC.	2024-08-06 downloaded from the CCDC.
;
_cell_angle_alpha 90
_cell_angle_beta 109.751(10)
_cell_angle_gamma 90
_cell_formula_units_Z 2
_cell_length_a 11.729(3)
_cell_length_b 30.677(9)
_cell_length_c 16.645(4)
_cell_measurement_reflns_used 9795
_cell_measurement_temperature 275.00
_cell_measurement_theta_max 54.31
_cell_measurement_theta_min 2.51
_cell_volume 5637(3)
_computing_cell_refinement 'SAINT V8.40B (Bruker, 2019)'
_computing_data_collection 'APEX4 V2022.1-1 (Bruker, 2022)'
_computing_data_reduction 'SAINT V8.40B (Bruker, 2019)'
_computing_molecular_graphics 'Olex2 1.5 (Dolomanov et al., 2009)'
_computing_publication_material 'Olex2 1.5 (Dolomanov et al., 2009)'
_computing_structure_refinement 'SHELXL 2019/2 (Sheldrick, 2015)'
_computing_structure_solution 'SHELXT 2018/2 (Sheldrick, 2018)'
_diffrn_ambient_temperature 275.00
_diffrn_detector CPAD
_diffrn_detector_area_resol_mean 7.41
_diffrn_detector_type 'Bruker PHOTON II'
_diffrn_measured_fraction_theta_full 0.998
_diffrn_measured_fraction_theta_max 0.988
_diffrn_measurement_device 'four-circle diffractometer'
_diffrn_measurement_device_type 'Bruker D8 VENTURE Metaljet PHOTON II'
_diffrn_measurement_method '\w and \f shutterless scans'
_diffrn_measurement_specimen_support 'nylon loop'
_diffrn_radiation_monochromator 'Helios Multi-layer Optic'
_diffrn_radiation_probe x-ray
_diffrn_radiation_type GaK\a
_diffrn_radiation_wavelength 1.34139
_diffrn_reflns_av_R_equivalents 0.0531
_diffrn_reflns_av_unetI/netI 0.0180
_diffrn_reflns_Laue_measured_fraction_full 0.998
_diffrn_reflns_Laue_measured_fraction_max 0.988
_diffrn_reflns_limit_h_max 14
_diffrn_reflns_limit_h_min -14
_diffrn_reflns_limit_k_max 38
_diffrn_reflns_limit_k_min -38
_diffrn_reflns_limit_l_max 20
_diffrn_reflns_limit_l_min -20
_diffrn_reflns_number 114357
_diffrn_reflns_point_group_measured_fraction_full 0.998
_diffrn_reflns_point_group_measured_fraction_max 0.988
_diffrn_reflns_theta_full 53.594
_diffrn_reflns_theta_max 57.652
_diffrn_reflns_theta_min 2.506
_diffrn_source MetalJet
_diffrn_source_current 2.23
_diffrn_source_power 0.1554533
_diffrn_source_type 'Liquid Metal source'
_diffrn_source_voltage 69.71
_diffrn_standards_number 0
_exptl_absorpt_coefficient_mu 0.393
_exptl_absorpt_correction_T_max 0.7512
_exptl_absorpt_correction_T_min 0.6631
_exptl_absorpt_correction_type multi-scan
_exptl_absorpt_process_details
;
SADABS-2016/2 (Bruker,2016/2) was used for absorption correction.
wR2(int) was 0.0938 before and 0.0614 after correction.
The Ratio of minimum to maximum transmission is 0.8827.
The \l/2 correction factor is Not present.
;
_exptl_crystal_colour colorless
_exptl_crystal_density_diffrn 1.237
_exptl_crystal_description block
_exptl_crystal_F_000 2184
_exptl_crystal_preparation Luminescent
_exptl_crystal_recrystallization_method 'C2H4 gas diffuse into NCU-HOF1a crystal'
_exptl_crystal_size_max 0.13
_exptl_crystal_size_mid 0.12
_exptl_crystal_size_min 0.1
_refine_diff_density_max 0.513
_refine_diff_density_min -0.390
_refine_diff_density_rms 0.071
_refine_ls_extinction_method none
_refine_ls_goodness_of_fit_ref 1.013
_refine_ls_hydrogen_treatment constr
_refine_ls_matrix_type full
_refine_ls_number_parameters 442
_refine_ls_number_reflns 5844
_refine_ls_number_restraints 113
_refine_ls_restrained_S_all 1.016
_refine_ls_R_factor_all 0.1183
_refine_ls_R_factor_gt 0.0942
_refine_ls_shift/su_max 0.000
_refine_ls_shift/su_mean 0.000
_refine_ls_structure_factor_coef Fsqd
_refine_ls_weighting_details 'w=1/[\s^2^(Fo^2^)+(0.1500P)^2^+5.0000P] where P=(Fo^2^+2Fc^2^)/3'
_refine_ls_weighting_scheme calc
_refine_ls_wR_factor_gt 0.2587
_refine_ls_wR_factor_ref 0.2843
_reflns_Friedel_coverage 0.000
_reflns_number_gt 3867
_reflns_number_total 5844
_reflns_threshold_expression 'I > 2\s(I)'
_cod_data_source_file d4sc02751e2.cif
_cod_data_source_block a_CCDC1
_cod_depositor_comments
;
The following automatic conversions were performed:

data item '_diffrn_radiation_probe' value 'X-ray' was changed to
'x-ray' in accordance with the
/home/data/users/saulius/crontab/automatic-downloads/rss-feeds/RSC/lib/dictionaries/cif_core.dic
dictionary named 'cif_core.dic' version 2.4.2 last updated on
2011-04-26.

Automatic conversion script
Id: cif_fix_values 8170 2020-07-09 18:12:32Z antanas 

 Adding full bibliography for 1572302--1572305.cif.
;
_cod_database_code 1572305
_shelx_shelxl_version_number 2019/2
_shelx_space_group_comment
;
The symmetry employed for this shelxl refinement is uniquely defined
by the following loop, which should always be used as a source of
symmetry information in preference to the above space-group names.
They are only intended as comments.
;
_shelx_estimated_absorpt_t_max 0.962
_shelx_estimated_absorpt_t_min 0.951
_olex2_refinement_description
;
1. Fixed Uiso
 At 1.2 times of:
  All C(H) groups, All C(H,H) groups, All N(H) groups
2. Restrained distances
 C37-C38
 1.35 with sigma of 0.005
 C35-C36
 1.35 with sigma of 0.005
 C44-C43
 1.35 with sigma of 0.005
 C42-C41
 1.35 with sigma of 0.005
 C39-C40
 1.35 with sigma of 0.005
3. Uiso/Uaniso restraints and constraints
C37 \\sim C38 \\sim C35 \\sim C36: within 2A with sigma of 0.005 and sigma for
terminal atoms of 0.01 within 2A
C39 \\sim C40 \\sim C41 \\sim C42 \\sim C43 \\sim C44: within 2A with sigma of
0.01 and sigma for terminal atoms of 0.02 within 2A
C29 \\sim C28: within 2A with sigma of 0.005 and sigma for terminal atoms of
0.01 within 2A
C8 \\sim N1: within 2A with sigma of 0.005 and sigma for terminal atoms of 0.01
within 2A
4. Others
 Fixed Sof: C36(0.25) H36A(0.25) H36B(0.25) C35(0.25) H35A(0.25) H35B(0.25)
 C38(0.25) H38A(0.25) H38B(0.25) C37(0.25) H37A(0.25) H37B(0.25) C40(0.125)
 H40A(0.125) H40B(0.125) C41(0.125) H41A(0.125) H41B(0.125) C42(0.125)
 H42A(0.125) H42B(0.125) C39(0.125) H39A(0.125) H39B(0.125) C43(0.125)
 H43A(0.125) H43B(0.125) C44(0.125) H44A(0.125) H44B(0.125)
5.a Riding coordinates:
 C36(H36A,H36B), C35(H35A,H35B), C38(H38A,H38B), C37(H37A,H37B), C40(H40A,
 H40B), C41(H41A,H41B), C42(H42A,H42B), C39(H39A,H39B), C43(H43A,H43B),
 C44(H44A,H44B)
5.b Aromatic/amide H refined with riding coordinates:
 N1(H1), C17(H17), N3(H3), C25(H25), C26(H26), C23(H23), C5(H5), C14(H14),
 C20(H20), C13(H13), C10(H10), C9(H9), C21(H21), C33(H33), C31(H31), C3(H3A),
 C32(H32), C4(H4)
;
_olex2_submission_special_instructions 'No special instructions were received'
_site XU

loop_
_space_group_symop_operation_xyz
'x, y, z'
'-x, y, -z+1/2'
'x+1/2, y+1/2, z'
'-x+1/2, y+1/2, -z+1/2'
'-x, -y, -z'
'x, -y, z-1/2'
'-x+1/2, -y+1/2, -z'
'x+1/2, -y+1/2, z-1/2'

loop_
_atom_site_label
_atom_site_type_symbol
_atom_site_fract_x
_atom_site_fract_y
_atom_site_fract_z
_atom_site_U_iso_or_equiv
_atom_site_adp_type
_atom_site_occupancy
_atom_site_site_symmetry_order
_atom_site_calc_flag
_atom_site_refinement_flags_posn
_atom_site_refinement_flags_adp
_atom_site_refinement_flags_occupancy
_atom_site_disorder_assembly
_atom_site_disorder_group
N1 N 0.8024(2) 0.25661(10) 0.12180(15) 0.0823(7) Uani 1 1 d . U . . .
H1 H 0.798101 0.233537 0.091580 0.099 Uiso 1 1 calc R U . . .
O1 O 0.7486(3) 0.30672(9) 0.01304(14) 0.1083(9) Uani 1 1 d . . . . .
N2 N 0.9498(2) 0.34339(11) 0.71315(14) 0.0914(9) Uani 1 1 d . . . . .
O2 O 0.0993(3) 0.55022(10) 0.5420(2) 0.1297(11) Uani 1 1 d . . . . .
C18 C 0.7710(3) 0.36174(13) 0.61493(16) 0.0850(9) Uani 1 1 d . . . . .
C16 C 0.8383(3) 0.33476(12) 0.57476(16) 0.0830(9) Uani 1 1 d . . . . .
C6 C 0.8568(3) 0.31487(12) 0.31897(18) 0.0800(8) Uani 1 1 d . . . . .
C17 C 0.8150(3) 0.32010(13) 0.49246(17) 0.0869(10) Uani 1 1 d . . . . .
H17 H 0.742186 0.327166 0.450234 0.104 Uiso 1 1 calc R U . . .
C11 C 0.8790(3) 0.28179(13) 0.38196(18) 0.0831(9) Uani 1 1 d . . . . .
C19 C 0.8457(3) 0.36751(13) 0.70052(17) 0.0843(9) Uani 1 1 d . . . . .
C8 C 0.8324(3) 0.25656(11) 0.21189(19) 0.0785(8) Uani 1 1 d . U . . .
N3 N 0.1448(3) 0.47735(12) 0.5358(2) 0.1113(11) Uani 1 1 d . . . . .
H3 H 0.072046 0.467440 0.515765 0.134 Uiso 1 1 calc R U . . .
C28 C 0.3502(3) 0.48126(12) 0.5890(2) 0.0895(9) Uani 1 1 d . U . . .
C15 C 0.9475(3) 0.32343(13) 0.63793(17) 0.0858(9) Uani 1 1 d . . . . .
C7 C 0.8323(3) 0.30035(11) 0.23477(18) 0.0771(8) Uani 1 1 d . . . . .
C1 C 0.7816(3) 0.29731(13) 0.08944(19) 0.0876(9) Uani 1 1 d . . . . .
C25 C 0.3937(3) 0.39673(14) 0.5772(2) 0.0938(10) Uani 1 1 d . . . . .
H25 H 0.408764 0.367280 0.572154 0.113 Uiso 1 1 calc R U . . .
C34 C 0.4681(3) 0.46762(13) 0.6161(2) 0.0874(9) Uani 1 1 d . . . . .
C27 C 0.2479(3) 0.45209(14) 0.5543(2) 0.0920(10) Uani 1 1 d . . . . .
C24 C 0.4908(3) 0.42247(13) 0.6113(2) 0.0907(10) Uani 1 1 d . . . . .
C26 C 0.2724(3) 0.40973(12) 0.5487(2) 0.0872(9) Uani 1 1 d . . . . .
H26 H 0.210438 0.389586 0.526484 0.105 Uiso 1 1 calc R U . . .
C12 C 0.8993(3) 0.29500(13) 0.47246(17) 0.0863(9) Uani 1 1 d . . . . .
C23 C 0.6570(3) 0.38006(13) 0.58618(18) 0.0903(10) Uani 1 1 d . . . . .
H23 H 0.607565 0.376146 0.529752 0.108 Uiso 1 1 calc R U . . .
C5 C 0.8552(4) 0.36024(13) 0.3269(2) 0.0944(10) Uani 1 1 d . . . . .
H5 H 0.872707 0.372389 0.380896 0.113 Uiso 1 1 calc R U . . .
C14 C 1.0324(3) 0.29813(15) 0.6203(2) 0.1037(13) Uani 1 1 d . . . . .
H14 H 1.104855 0.290848 0.662649 0.124 Uiso 1 1 calc R U . . .
C20 C 0.8077(3) 0.39236(14) 0.75654(19) 0.0977(11) Uani 1 1 d . . . . .
H20 H 0.857413 0.396680 0.812781 0.117 Uiso 1 1 calc R U . . .
C2 C 0.8042(3) 0.32707(12) 0.16397(19) 0.0856(9) Uani 1 1 d . . . . .
C13 C 1.0063(3) 0.28375(15) 0.53678(19) 0.0993(12) Uani 1 1 d . . . . .
H13 H 1.062063 0.266119 0.523580 0.119 Uiso 1 1 calc R U . . .
C10 C 0.8805(3) 0.23924(13) 0.3582(2) 0.0893(9) Uani 1 1 d . . . . .
H10 H 0.897731 0.217977 0.400431 0.107 Uiso 1 1 calc R U . . .
C9 C 0.8569(3) 0.22546(13) 0.2715(2) 0.0895(9) Uani 1 1 d . . . . .
H9 H 0.858563 0.196171 0.257547 0.107 Uiso 1 1 calc R U . . .
C21 C 0.6944(3) 0.41022(14) 0.7257(2) 0.0971(11) Uani 1 1 d . . . . .
H21 H 0.667642 0.427080 0.762275 0.117 Uiso 1 1 calc R U . . .
C30 C 0.1752(4) 0.52200(16) 0.5544(3) 0.1131(13) Uani 1 1 d . . . . .
C22 C 0.6162(3) 0.40423(13) 0.6409(2) 0.0899(10) Uani 1 1 d . . . . .
C29 C 0.3062(4) 0.52368(15) 0.5893(3) 0.1042(11) Uani 1 1 d . U . . .
C33 C 0.5528(4) 0.50290(17) 0.6467(3) 0.1149(13) Uani 1 1 d . . . . .
H33 H 0.635455 0.496985 0.666628 0.138 Uiso 1 1 calc R U . . .
C31 C 0.3883(5) 0.55537(16) 0.6179(3) 0.1212(14) Uani 1 1 d . . . . .
H31 H 0.363099 0.584065 0.618615 0.145 Uiso 1 1 calc R U . . .
C3 C 0.8010(4) 0.37113(14) 0.1739(2) 0.1113(13) Uani 1 1 d . . . . .
H3A H 0.781229 0.389768 0.127111 0.134 Uiso 1 1 calc R U . . .
C32 C 0.5136(4) 0.54536(16) 0.6470(3) 0.1237(15) Uani 1 1 d . . . . .
H32 H 0.570103 0.567601 0.666625 0.148 Uiso 1 1 calc R U . . .
C4 C 0.8286(5) 0.38743(14) 0.2574(2) 0.1166(14) Uani 1 1 d . . . . .
H4 H 0.828787 0.417408 0.265710 0.140 Uiso 1 1 calc R U . . .
C36 C 0.9336(18) 0.4869(7) 0.6725(11) 0.122(4) Uani 0.25 1 d D U P A -1
H36A H 0.860979 0.485070 0.636768 0.146 Uiso 0.25 1 d R U P A -1
H36B H 0.945969 0.486410 0.726478 0.146 Uiso 0.25 1 d R U P A -1
C35 C 1.0288(19) 0.4924(9) 0.6456(17) 0.178(6) Uani 0.25 1 d D U P A -1
H35A H 1.101347 0.494210 0.681294 0.213 Uiso 0.25 1 d R U P A -1
H35B H 1.016347 0.492870 0.591594 0.213 Uiso 0.25 1 d R U P A -1
C38 C 0.8510(15) 0.5043(5) 0.7753(11) 0.113(4) Uani 0.25 1 d D U P B -2
H38A H 0.855624 0.520581 0.818293 0.136 Uiso 0.25 1 d R U P B -2
H38B H 0.782734 0.492971 0.745403 0.136 Uiso 0.25 1 d R U P B -2
C37 C 0.9497(15) 0.4965(6) 0.7535(13) 0.118(4) Uani 0.25 1 d D U P B -2
H37A H 0.945157 0.480119 0.710531 0.142 Uiso 0.25 1 d R U P B -2
H37B H 1.018046 0.507719 0.783411 0.142 Uiso 0.25 1 d R U P B -2
C40 C 0.496(5) 0.3263(14) 0.287(4) 0.108(8) Uani 0.125 1 d D U P C -2
H40A H 0.473128 0.300496 0.267535 0.130 Uiso 0.125 1 d R U P C -2
H40B H 0.543208 0.329796 0.338365 0.130 Uiso 0.125 1 d R U P C -2
C41 C 0.520(5) 0.3298(13) 0.269(6) 0.108(8) Uani 0.125 1 d D U P D -1
H41A H 0.576722 0.346452 0.299979 0.129 Uiso 0.125 1 d R U P D -1
H41B H 0.464802 0.340292 0.224649 0.129 Uiso 0.125 1 d R U P D -1
C42 C 0.511(3) 0.2874(8) 0.287(2) 0.109(8) Uani 0.125 1 d D U P D -1
H42A H 0.454611 0.270732 0.256291 0.130 Uiso 0.125 1 d R U P D -1
H42B H 0.566511 0.276912 0.331611 0.130 Uiso 0.125 1 d R U P D -1
C39 C 0.463(2) 0.3587(7) 0.228(2) 0.102(7) Uani 0.125 1 d D U P C -2
H39A H 0.485857 0.384418 0.247419 0.122 Uiso 0.125 1 d R U P C -2
H39B H 0.415767 0.355128 0.176569 0.122 Uiso 0.125 1 d R U P C -2
C43 C 0.491(3) 0.3166(10) 0.350(2) 0.113(8) Uani 0.125 1 d D U P E -3
H43A H 0.548024 0.311526 0.398161 0.136 Uiso 0.125 1 d R U P E -3
H43B H 0.422794 0.326686 0.350191 0.136 Uiso 0.125 1 d R U P E -3
C44 C 0.510(5) 0.3097(12) 0.276(2) 0.114(8) Uani 0.125 1 d D U P E -3
H44A H 0.452829 0.314709 0.228008 0.137 Uiso 0.125 1 d R U P E -3
H44B H 0.578049 0.299539 0.275968 0.137 Uiso 0.125 1 d R U P E -3

loop_
_atom_site_aniso_label
_atom_site_aniso_U_11
_atom_site_aniso_U_22
_atom_site_aniso_U_33
_atom_site_aniso_U_23
_atom_site_aniso_U_13
_atom_site_aniso_U_12
N1 0.0852(16) 0.1055(19) 0.0535(12) -0.0149(12) 0.0201(11) -0.0005(13)
O1 0.153(2) 0.1139(18) 0.0561(12) -0.0080(11) 0.0326(13) 0.0108(16)
N2 0.0629(14) 0.162(3) 0.0396(11) -0.0038(13) 0.0049(10) 0.0076(15)
O2 0.0919(18) 0.114(2) 0.163(3) -0.0297(19) 0.0176(18) 0.0166(16)
C18 0.0752(18) 0.135(3) 0.0428(13) 0.0012(14) 0.0174(12) 0.0125(17)
C16 0.0627(16) 0.136(3) 0.0455(13) -0.0020(14) 0.0118(11) 0.0100(16)
C6 0.0683(17) 0.111(2) 0.0589(15) -0.0144(15) 0.0193(13) 0.0000(15)
C17 0.0657(16) 0.142(3) 0.0456(13) -0.0022(15) 0.0090(11) 0.0173(17)
C11 0.0631(16) 0.126(3) 0.0533(15) -0.0047(16) 0.0105(12) 0.0081(16)
C19 0.0746(18) 0.132(3) 0.0448(13) 0.0020(14) 0.0176(12) 0.0065(17)
C8 0.0683(16) 0.101(2) 0.0651(15) -0.0096(14) 0.0208(12) 0.0003(14)
N3 0.0827(19) 0.125(3) 0.112(2) -0.0249(19) 0.0140(16) 0.0048(17)
C28 0.086(2) 0.109(2) 0.0702(17) -0.0072(16) 0.0229(15) 0.0142(17)
C15 0.0628(16) 0.143(3) 0.0453(13) -0.0027(15) 0.0106(12) 0.0076(17)
C7 0.0679(16) 0.101(2) 0.0600(15) -0.0113(14) 0.0187(12) 0.0001(14)
C1 0.098(2) 0.108(3) 0.0572(16) -0.0120(16) 0.0264(15) -0.0038(18)
C25 0.085(2) 0.126(3) 0.0665(18) -0.0117(17) 0.0196(16) 0.009(2)
C34 0.079(2) 0.114(3) 0.0703(18) -0.0007(17) 0.0267(15) 0.0003(18)
C27 0.083(2) 0.123(3) 0.0674(18) -0.0070(17) 0.0227(15) 0.0098(19)
C24 0.091(2) 0.119(3) 0.0632(17) -0.0070(17) 0.0271(16) 0.007(2)
C26 0.083(2) 0.106(3) 0.0686(18) -0.0156(16) 0.0206(15) 0.0037(17)
C12 0.0686(17) 0.135(3) 0.0496(14) -0.0054(15) 0.0122(12) 0.0107(17)
C23 0.0803(19) 0.138(3) 0.0487(14) 0.0007(16) 0.0164(13) 0.0201(19)
C5 0.111(3) 0.109(3) 0.0601(17) -0.0139(16) 0.0248(17) -0.004(2)
C14 0.0687(18) 0.176(4) 0.0546(16) -0.0027(19) 0.0058(13) 0.026(2)
C20 0.092(2) 0.151(3) 0.0481(14) -0.0063(17) 0.0211(14) 0.003(2)
C2 0.101(2) 0.097(2) 0.0606(16) -0.0098(15) 0.0290(15) 0.0011(17)
C13 0.0717(18) 0.163(3) 0.0575(16) -0.0051(18) 0.0140(13) 0.026(2)
C10 0.083(2) 0.115(3) 0.0662(17) -0.0077(17) 0.0202(15) 0.0057(18)
C9 0.086(2) 0.102(2) 0.0746(19) -0.0062(17) 0.0197(16) 0.0076(18)
C21 0.096(2) 0.137(3) 0.0578(16) -0.0084(17) 0.0254(16) 0.013(2)
C30 0.097(3) 0.127(3) 0.103(3) -0.017(2) 0.018(2) 0.020(3)
C22 0.086(2) 0.124(3) 0.0584(16) 0.0008(16) 0.0230(14) 0.0113(18)
C29 0.094(2) 0.123(3) 0.090(2) -0.009(2) 0.0238(18) 0.005(2)
C33 0.090(3) 0.144(4) 0.107(3) -0.002(3) 0.029(2) -0.003(2)
C31 0.117(3) 0.106(3) 0.134(4) -0.009(3) 0.034(3) -0.013(3)
C3 0.159(4) 0.104(3) 0.071(2) -0.0082(18) 0.040(2) 0.003(2)
C32 0.103(3) 0.111(3) 0.149(4) -0.015(3) 0.031(3) -0.009(2)
C4 0.174(4) 0.098(3) 0.079(2) -0.0150(19) 0.045(3) -0.001(3)
C36 0.134(10) 0.146(9) 0.092(7) 0.029(7) 0.045(7) 0.000(8)
C35 0.185(13) 0.184(12) 0.134(11) 0.021(10) 0.014(10) 0.002(11)
C38 0.127(10) 0.100(8) 0.109(9) -0.014(7) 0.036(8) 0.001(8)
C37 0.129(9) 0.113(8) 0.112(8) 0.001(7) 0.041(7) 0.001(7)
C40 0.082(11) 0.057(10) 0.165(18) -0.002(10) 0.014(14) -0.008(10)
C41 0.082(12) 0.055(10) 0.163(18) 0.000(10) 0.011(14) -0.018(10)
C42 0.088(11) 0.048(10) 0.167(18) 0.009(10) 0.012(13) -0.020(10)
C39 0.097(13) 0.034(8) 0.163(19) 0.003(10) 0.029(13) -0.005(8)
C43 0.076(10) 0.071(11) 0.167(19) 0.006(11) 0.009(13) -0.020(9)
C44 0.090(11) 0.058(12) 0.167(18) 0.001(12) 0.008(14) -0.012(12)

loop_
_atom_type_symbol
_atom_type_description
_atom_type_scat_dispersion_real
_atom_type_scat_dispersion_imag
_atom_type_scat_source
C C 0.0137 0.0067 'International Tables Vol C Tables 4.2.6.8 and 6.1.1.4'
H H 0.0000 0.0000 'International Tables Vol C Tables 4.2.6.8 and 6.1.1.4'
N N 0.0241 0.0134 'International Tables Vol C Tables 4.2.6.8 and 6.1.1.4'
O O 0.0389 0.0241 'International Tables Vol C Tables 4.2.6.8 and 6.1.1.4'

loop_
_geom_angle_atom_site_label_1
_geom_angle_atom_site_label_2
_geom_angle_atom_site_label_3
_geom_angle
_geom_angle_site_symmetry_1
_geom_angle_site_symmetry_3
_geom_angle_publ_flag
C8 N1 H1 124.2 . . ?
C1 N1 H1 124.2 . . ?
C1 N1 C8 111.7(3) . . ?
N2 N2 C15 123.6(3) 2_756 . ?
C19 N2 N2 125.3(2) . 2_756 ?
C19 N2 C15 110.6(2) . . ?
C19 C18 C16 106.7(3) . . ?
C23 C18 C16 133.3(3) . . ?
C23 C18 C19 119.9(3) . . ?
C17 C16 C18 133.4(3) . . ?
C17 C16 C15 119.3(3) . . ?
C15 C16 C18 107.3(2) . . ?
C7 C6 C11 115.8(3) . . ?
C5 C6 C11 130.3(3) . . ?
C5 C6 C7 113.9(3) . . ?
C16 C17 H17 119.8 . . ?
C16 C17 C12 120.3(3) . . ?
C12 C17 H17 119.8 . . ?
C6 C11 C12 118.4(3) . . ?
C10 C11 C6 119.1(3) . . ?
C10 C11 C12 122.4(3) . . ?
N2 C19 C18 107.6(3) . . ?
N2 C19 C20 131.2(3) . . ?
C20 C19 C18 121.1(3) . . ?
C7 C8 N1 105.3(3) . . ?
C9 C8 N1 134.4(3) . . ?
C9 C8 C7 120.3(3) . . ?
C27 N3 H3 124.6 . . ?
C27 N3 C30 110.8(3) . . ?
C30 N3 H3 124.6 . . ?
C34 C28 C27 123.4(3) . . ?
C34 C28 C29 128.0(4) . . ?
C29 C28 C27 108.6(3) . . ?
N2 C15 C16 107.6(3) . . ?
C14 C15 N2 130.5(3) . . ?
C14 C15 C16 121.8(3) . . ?
C8 C7 C6 123.9(3) . . ?
C2 C7 C6 124.9(3) . . ?
C2 C7 C8 111.1(3) . . ?
N1 C1 C2 106.1(3) . . ?
O1 C1 N1 125.5(3) . . ?
O1 C1 C2 128.4(4) . . ?
C24 C25 H25 116.7 . . ?
C24 C25 C26 126.6(4) . . ?
C26 C25 H25 116.7 . . ?
C28 C34 C24 117.9(3) . . ?
C28 C34 C33 112.7(4) . . ?
C24 C34 C33 129.3(3) . . ?
N3 C27 C28 106.6(3) . . ?
C26 C27 N3 136.1(4) . . ?
C26 C27 C28 117.3(3) . . ?
C25 C24 C34 116.7(3) . . ?
C25 C24 C22 121.3(4) . . ?
C34 C24 C22 122.0(3) . . ?
C25 C26 H26 121.0 . . ?
C27 C26 C25 118.0(4) . . ?
C27 C26 H26 121.0 . . ?
C17 C12 C11 120.7(3) . . ?
C17 C12 C13 119.1(3) . . ?
C13 C12 C11 120.1(3) . . ?
C18 C23 H23 119.9 . . ?
C18 C23 C22 120.1(3) . . ?
C22 C23 H23 119.9 . . ?
C6 C5 H5 118.9 . . ?
C4 C5 C6 122.1(3) . . ?
C4 C5 H5 118.9 . . ?
C15 C14 H14 121.2 . . ?
C15 C14 C13 117.7(3) . . ?
C13 C14 H14 121.2 . . ?
C19 C20 H20 121.3 . . ?
C21 C20 C19 117.4(3) . . ?
C21 C20 H20 121.3 . . ?
C7 C2 C1 105.7(3) . . ?
C3 C2 C7 119.6(3) . . ?
C3 C2 C1 134.7(3) . . ?
C12 C13 H13 119.1 . . ?
C14 C13 C12 121.8(3) . . ?
C14 C13 H13 119.1 . . ?
C11 C10 H10 118.1 . . ?
C11 C10 C9 123.7(3) . . ?
C9 C10 H10 118.1 . . ?
C8 C9 C10 117.1(3) . . ?
C8 C9 H9 121.4 . . ?
C10 C9 H9 121.4 . . ?
C20 C21 H21 118.5 . . ?
C20 C21 C22 122.9(3) . . ?
C22 C21 H21 118.5 . . ?
O2 C30 N3 122.4(4) . . ?
O2 C30 C29 131.6(5) . . ?
N3 C30 C29 106.0(4) . . ?
C23 C22 C24 120.4(3) . . ?
C23 C22 C21 118.5(3) . . ?
C21 C22 C24 121.1(3) . . ?
C28 C29 C30 107.9(4) . . ?
C31 C29 C28 117.0(4) . . ?
C31 C29 C30 135.0(4) . . ?
C34 C33 H33 119.4 . . ?
C32 C33 C34 121.3(4) . . ?
C32 C33 H33 119.4 . . ?
C29 C31 H31 119.9 . . ?
C29 C31 C32 120.2(5) . . ?
C32 C31 H31 119.9 . . ?
C2 C3 H3A 121.1 . . ?
C2 C3 C4 117.7(4) . . ?
C4 C3 H3A 121.1 . . ?
C33 C32 C31 120.7(4) . . ?
C33 C32 H32 119.6 . . ?
C31 C32 H32 119.6 . . ?
C5 C4 C3 121.8(4) . . ?
C5 C4 H4 119.1 . . ?
C3 C4 H4 119.1 . . ?
H36A C36 H36B 120.0 . . ?
C35 C36 H36A 121.1 . . ?
C35 C36 H36B 118.9 . . ?
C36 C35 H35A 121.1 . . ?
C36 C35 H35B 118.9 . . ?
H35A C35 H35B 120.0 . . ?
H38A C38 H38B 120.0 . . ?
C37 C38 H38A 120.7 . . ?
C37 C38 H38B 119.3 . . ?
C38 C37 H37A 120.7 . . ?
C38 C37 H37B 119.4 . . ?
H37A C37 H37B 120.0 . . ?
H40A C40 H40B 120.0 . . ?
C39 C40 H40A 115.8 . . ?
C39 C40 H40B 123.9 . . ?
H41A C41 H41B 120.0 . . ?
C42 C41 H41A 122.4 . . ?
C42 C41 H41B 117.6 . . ?
C41 C42 H42A 122.4 . . ?
C41 C42 H42B 117.6 . . ?
H42A C42 H42B 120.0 . . ?
C40 C39 H39A 115.7 . . ?
C40 C39 H39B 123.9 . . ?
H39A C39 H39B 120.0 . . ?
H43A C43 H43B 120.0 . . ?
C44 C43 H43A 120.6 . . ?
C44 C43 H43B 119.4 . . ?
C43 C44 H44A 120.6 . . ?
C43 C44 H44B 119.4 . . ?
H44A C44 H44B 120.0 . . ?

loop_
_geom_bond_atom_site_label_1
_geom_bond_atom_site_label_2
_geom_bond_distance
_geom_bond_site_symmetry_2
_geom_bond_publ_flag
N1 H1 0.8600 . ?
N1 C8 1.420(4) . ?
N1 C1 1.349(5) . ?
O1 C1 1.232(4) . ?
N2 N2 1.383(4) 2_756 ?
N2 C19 1.382(4) . ?
N2 C15 1.386(4) . ?
O2 C30 1.209(5) . ?
C18 C16 1.453(4) . ?
C18 C19 1.409(4) . ?
C18 C23 1.378(4) . ?
C16 C17 1.379(4) . ?
C16 C15 1.399(4) . ?
C6 C11 1.419(5) . ?
C6 C7 1.405(4) . ?
C6 C5 1.399(5) . ?
C17 H17 0.9300 . ?
C17 C12 1.380(4) . ?
C11 C12 1.499(4) . ?
C11 C10 1.366(5) . ?
C19 C20 1.389(5) . ?
C8 C7 1.397(5) . ?
C8 C9 1.336(5) . ?
N3 H3 0.8600 . ?
N3 C27 1.381(5) . ?
N3 C30 1.423(6) . ?
C28 C34 1.368(5) . ?
C28 C27 1.451(5) . ?
C28 C29 1.400(5) . ?
C15 C14 1.371(5) . ?
C7 C2 1.381(5) . ?
C1 C2 1.490(4) . ?
C25 H25 0.9300 . ?
C25 C24 1.344(5) . ?
C25 C26 1.397(5) . ?
C34 C24 1.417(5) . ?
C34 C33 1.441(6) . ?
C27 C26 1.341(5) . ?
C24 C22 1.493(5) . ?
C26 H26 0.9300 . ?
C12 C13 1.390(4) . ?
C23 H23 0.9300 . ?
C23 C22 1.380(5) . ?
C5 H5 0.9300 . ?
C5 C4 1.374(5) . ?
C14 H14 0.9300 . ?
C14 C13 1.390(4) . ?
C20 H20 0.9300 . ?
C20 C21 1.367(5) . ?
C2 C3 1.364(5) . ?
C13 H13 0.9300 . ?
C10 H10 0.9300 . ?
C10 C9 1.437(5) . ?
C9 H9 0.9300 . ?
C21 H21 0.9300 . ?
C21 C22 1.411(4) . ?
C30 C29 1.448(6) . ?
C29 C31 1.338(6) . ?
C33 H33 0.9300 . ?
C33 C32 1.382(6) . ?
C31 H31 0.9300 . ?
C31 C32 1.417(7) . ?
C3 H3A 0.9300 . ?
C3 C4 1.408(5) . ?
C32 H32 0.9300 . ?
C4 H4 0.9300 . ?
C36 H36A 0.8599 . ?
C36 H36B 0.8602 . ?
C36 C35 1.347(5) . ?
C35 H35A 0.8599 . ?
C35 H35B 0.8601 . ?
C38 H38A 0.8599 . ?
C38 H38B 0.8602 . ?
C38 C37 1.347(5) . ?
C37 H37A 0.8601 . ?
C37 H37B 0.8599 . ?
C40 H40A 0.8604 . ?
C40 H40B 0.8599 . ?
C40 C39 1.350(5) . ?
C41 H41A 0.8597 . ?
C41 H41B 0.8601 . ?
C41 C42 1.352(5) . ?
C42 H42A 0.8595 . ?
C42 H42B 0.8600 . ?
C39 H39A 0.8593 . ?
C39 H39B 0.8602 . ?
C43 H43A 0.8600 . ?
C43 H43B 0.8598 . ?
C43 C44 1.349(5) . ?
C44 H44A 0.8599 . ?
C44 H44B 0.8600 . ?

loop_
_geom_torsion_atom_site_label_1
_geom_torsion_atom_site_label_2
_geom_torsion_atom_site_label_3
_geom_torsion_atom_site_label_4
_geom_torsion
_geom_torsion_site_symmetry_1
_geom_torsion_site_symmetry_2
_geom_torsion_site_symmetry_3
_geom_torsion_site_symmetry_4
_geom_torsion_publ_flag
N1 C8 C7 C6 179.5(3) . . . . ?
N1 C8 C7 C2 -0.1(4) . . . . ?
N1 C8 C9 C10 -178.4(3) . . . . ?
N1 C1 C2 C7 -2.4(4) . . . . ?
N1 C1 C2 C3 178.6(5) . . . . ?
O1 C1 C2 C7 176.6(4) . . . . ?
O1 C1 C2 C3 -2.4(7) . . . . ?
N2 N2 C19 C18 174.2(3) 2_756 . . . ?
N2 N2 C19 C20 -8.7(6) 2_756 . . . ?
N2 N2 C15 C16 -172.5(3) 2_756 . . . ?
N2 N2 C15 C14 5.1(6) 2_756 . . . ?
N2 C19 C20 C21 -175.5(4) . . . . ?
N2 C15 C14 C13 -177.5(4) . . . . ?
O2 C30 C29 C28 -179.7(5) . . . . ?
O2 C30 C29 C31 -1.4(10) . . . . ?
C18 C16 C17 C12 178.6(4) . . . . ?
C18 C16 C15 N2 -1.7(4) . . . . ?
C18 C16 C15 C14 -179.5(4) . . . . ?
C18 C19 C20 C21 1.2(6) . . . . ?
C18 C23 C22 C24 -177.2(4) . . . . ?
C18 C23 C22 C21 1.2(6) . . . . ?
C16 C18 C19 N2 -3.2(4) . . . . ?
C16 C18 C19 C20 179.4(4) . . . . ?
C16 C18 C23 C22 179.0(4) . . . . ?
C16 C17 C12 C11 -175.3(3) . . . . ?
C16 C17 C12 C13 1.7(6) . . . . ?
C16 C15 C14 C13 -0.2(6) . . . . ?
C6 C11 C12 C17 55.3(5) . . . . ?
C6 C11 C12 C13 -121.7(4) . . . . ?
C6 C11 C10 C9 -2.1(5) . . . . ?
C6 C7 C2 C1 -178.1(3) . . . . ?
C6 C7 C2 C3 1.1(5) . . . . ?
C6 C5 C4 C3 0.2(7) . . . . ?
C17 C16 C15 N2 177.9(3) . . . . ?
C17 C16 C15 C14 0.1(6) . . . . ?
C17 C12 C13 C14 -1.9(7) . . . . ?
C11 C6 C7 C8 -1.9(4) . . . . ?
C11 C6 C7 C2 177.6(3) . . . . ?
C11 C6 C5 C4 -178.3(4) . . . . ?
C11 C12 C13 C14 175.1(4) . . . . ?
C11 C10 C9 C8 0.1(5) . . . . ?
C19 N2 C15 C16 -0.3(4) . . . . ?
C19 N2 C15 C14 177.3(4) . . . . ?
C19 C18 C16 C17 -176.5(4) . . . . ?
C19 C18 C16 C15 3.0(4) . . . . ?
C19 C18 C23 C22 0.3(6) . . . . ?
C19 C20 C21 C22 0.3(6) . . . . ?
C8 N1 C1 O1 -176.6(3) . . . . ?
C8 N1 C1 C2 2.4(4) . . . . ?
C8 C7 C2 C1 1.5(4) . . . . ?
C8 C7 C2 C3 -179.3(4) . . . . ?
N3 C27 C26 C25 -178.3(4) . . . . ?
N3 C30 C29 C28 1.2(5) . . . . ?
N3 C30 C29 C31 179.5(5) . . . . ?
C28 C34 C24 C25 2.4(5) . . . . ?
C28 C34 C24 C22 -178.7(3) . . . . ?
C28 C34 C33 C32 0.0(6) . . . . ?
C28 C27 C26 C25 0.6(5) . . . . ?
C28 C29 C31 C32 -0.6(7) . . . . ?
C15 N2 C19 C18 2.2(4) . . . . ?
C15 N2 C19 C20 179.3(4) . . . . ?
C15 C16 C17 C12 -0.8(6) . . . . ?
C15 C14 C13 C12 1.1(7) . . . . ?
C7 C6 C11 C12 -176.8(3) . . . . ?
C7 C6 C11 C10 2.9(4) . . . . ?
C7 C6 C5 C4 1.7(5) . . . . ?
C7 C8 C9 C10 1.0(5) . . . . ?
C7 C2 C3 C4 0.9(6) . . . . ?
C1 N1 C8 C7 -1.6(4) . . . . ?
C1 N1 C8 C9 177.9(4) . . . . ?
C1 C2 C3 C4 179.8(4) . . . . ?
C25 C24 C22 C23 55.0(5) . . . . ?
C25 C24 C22 C21 -123.3(4) . . . . ?
C34 C28 C27 N3 178.9(3) . . . . ?
C34 C28 C27 C26 -0.3(5) . . . . ?
C34 C28 C29 C30 180.0(4) . . . . ?
C34 C28 C29 C31 1.3(6) . . . . ?
C34 C24 C22 C23 -123.9(4) . . . . ?
C34 C24 C22 C21 57.8(5) . . . . ?
C34 C33 C32 C31 0.6(7) . . . . ?
C27 N3 C30 O2 178.9(4) . . . . ?
C27 N3 C30 C29 -1.9(5) . . . . ?
C27 C28 C34 C24 -1.2(5) . . . . ?
C27 C28 C34 C33 179.1(3) . . . . ?
C27 C28 C29 C30 -0.2(4) . . . . ?
C27 C28 C29 C31 -178.8(4) . . . . ?
C24 C25 C26 C27 0.8(5) . . . . ?
C24 C34 C33 C32 -179.6(4) . . . . ?
C26 C25 C24 C34 -2.3(5) . . . . ?
C26 C25 C24 C22 178.8(3) . . . . ?
C12 C11 C10 C9 177.6(3) . . . . ?
C23 C18 C16 C17 4.6(8) . . . . ?
C23 C18 C16 C15 -175.9(4) . . . . ?
C23 C18 C19 N2 175.9(3) . . . . ?
C23 C18 C19 C20 -1.6(6) . . . . ?
C5 C6 C11 C12 3.1(5) . . . . ?
C5 C6 C11 C10 -177.2(4) . . . . ?
C5 C6 C7 C8 178.2(3) . . . . ?
C5 C6 C7 C2 -2.3(5) . . . . ?
C20 C21 C22 C24 176.8(4) . . . . ?
C20 C21 C22 C23 -1.5(6) . . . . ?
C2 C3 C4 C5 -1.5(7) . . . . ?
C10 C11 C12 C17 -124.4(4) . . . . ?
C10 C11 C12 C13 58.6(5) . . . . ?
C9 C8 C7 C6 -0.1(5) . . . . ?
C9 C8 C7 C2 -179.6(3) . . . . ?
C30 N3 C27 C28 1.8(4) . . . . ?
C30 N3 C27 C26 -179.2(4) . . . . ?
C30 C29 C31 C32 -178.8(5) . . . . ?
C29 C28 C34 C24 178.7(3) . . . . ?
C29 C28 C34 C33 -1.0(5) . . . . ?
C29 C28 C27 N3 -1.0(4) . . . . ?
C29 C28 C27 C26 179.8(3) . . . . ?
C29 C31 C32 C33 -0.2(8) . . . . ?
C33 C34 C24 C25 -178.0(4) . . . . ?
C33 C34 C24 C22 0.9(5) . . . . ?
